data_7228869
loop_
_publ_author_name
'shukla, rahul'
'Saeed, Aamer'
'Simpson, Jim'
'Chopra, Deepak'

_publ_section_title
;
 Quantitative investigation of C-H&#x2026;\p and other intermolecular
 interactions in a series of crystalline N-(substituted
 phenyl)-2-naphthamide derivatives.
;
_journal_name_full CrystEngComm
_journal_paper_doi 10.1039/C7CE01310H
_journal_year 2017
_chemical_formula_moiety 'C18 H15 N O2'
_chemical_formula_sum 'C18 H15 N O2'
_chemical_formula_weight 277.31
_chemical_name_systematic
;
N-(4-methoxyphenyl)-2-naphthamide
;
_space_group_crystal_system triclinic
_space_group_IT_number 2
_space_group_name_Hall '-P 1'
_space_group_name_H-M_alt 'P -1'
_symmetry_space_group_name_Hall '-P 1'
_symmetry_space_group_name_H-M 'P -1'
_atom_sites_solution_hydrogens mixed
_audit_creation_method SHELXL-2013
_audit_update_record
;
2014-04-15 deposited with the CCDC.
2017-08-08 downloaded from the CCDC.
;
_cell_angle_alpha 86.535(3)
_cell_angle_beta 87.169(4)
_cell_angle_gamma 86.154(4)
_cell_formula_units_Z 2
_cell_length_a 5.5162(6)
_cell_length_b 7.4987(7)
_cell_length_c 16.1006(17)
_cell_measurement_reflns_used 4031
_cell_measurement_temperature 89(2)
_cell_measurement_theta_max 33.07
_cell_measurement_theta_min 2.54
_cell_volume 662.59(12)
_computing_cell_refinement 'APEX2 and SAINT (Bruker, 2011)'
_computing_data_collection 'APEX2 (Bruker, 2011)'
_computing_data_reduction 'SAINT (Bruker, 2011)'
_computing_molecular_graphics 'Mercury (Macrae et al., 2006)'
_computing_publication_material
;
SHELXL-97 (Sheldrick, 2008), enCIFer (Allen <i>et al.</i>, 2004), 
PLATON (Spek, 2009),  PublCIF (Westrip 2010)
;
_computing_structure_refinement
;
SHELXL-97 (Sheldrick, 2008) & TITAN (Hunter & Simpson, 1999)
;
_computing_structure_solution
;
SHELXS-97 (Sheldrick, 2008) & TITAN (Hunter & Simpson, 1999)
;
_diffrn_ambient_temperature 89(2)
_diffrn_measured_fraction_theta_full 0.991
_diffrn_measured_fraction_theta_max 0.890
_diffrn_measurement_device_type 'Bruker APEXII CCD area detector'
_diffrn_measurement_method '\w scans'
_diffrn_radiation_type MoK\a
_diffrn_radiation_wavelength 0.71073
_diffrn_reflns_av_R_equivalents 0.0336
_diffrn_reflns_av_unetI/netI 0.0394
_diffrn_reflns_Laue_measured_fraction_full 0.991
_diffrn_reflns_Laue_measured_fraction_max 0.890
_diffrn_reflns_limit_h_max 7
_diffrn_reflns_limit_h_min -8
_diffrn_reflns_limit_k_max 11
_diffrn_reflns_limit_k_min -11
_diffrn_reflns_limit_l_max 24
_diffrn_reflns_limit_l_min -24
_diffrn_reflns_number 12388
_diffrn_reflns_point_group_measured_fraction_full 0.991
_diffrn_reflns_point_group_measured_fraction_max 0.890
_diffrn_reflns_theta_full 30.000
_diffrn_reflns_theta_max 33.422
_diffrn_reflns_theta_min 1.268
_diffrn_source 'fine-focus sealed tube'
_diffrn_standards_number 0
_exptl_absorpt_coefficient_mu 0.091
_exptl_absorpt_correction_T_max 1.0000
_exptl_absorpt_correction_T_min 0.8205
_exptl_absorpt_correction_type multi-scan
_exptl_absorpt_process_details 'SADABS (Bruker, 2011)'
_exptl_crystal_colour colourless
_exptl_crystal_density_diffrn 1.390
_exptl_crystal_description block
_exptl_crystal_F_000 292
_exptl_crystal_size_max 0.580
_exptl_crystal_size_mid 0.250
_exptl_crystal_size_min 0.210
_refine_diff_density_max 0.578
_refine_diff_density_min -0.363
_refine_diff_density_rms 0.083
_refine_ls_extinction_method none
_refine_ls_goodness_of_fit_ref 1.071
_refine_ls_hydrogen_treatment mixed
_refine_ls_matrix_type full
_refine_ls_number_parameters 195
_refine_ls_number_reflns 4594
_refine_ls_number_restraints 1
_refine_ls_restrained_S_all 1.072
_refine_ls_R_factor_all 0.0588
_refine_ls_R_factor_gt 0.0464
_refine_ls_shift/su_max 0.000
_refine_ls_shift/su_mean 0.000
_refine_ls_structure_factor_coef Fsqd
_refine_ls_weighting_details 'w=1/[\s^2^(Fo^2^)+(0.0933P)^2^+0.0583P] where P=(Fo^2^+2Fc^2^)/3'
_refine_ls_weighting_scheme calc
_refine_ls_wR_factor_gt 0.1374
_refine_ls_wR_factor_ref 0.1534
_reflns_Friedel_coverage 0.000
_reflns_number_gt 3658
_reflns_number_total 4594
_reflns_threshold_expression 'I > 2\s(I)'
_cod_data_source_file c7ce01310h2.cif
_cod_data_source_block RA100_Compound_6
_cod_database_code 7228869
_shelx_space_group_comment
;
The symmetry employed for this shelxl refinement is uniquely defined
by the following loop, which should always be used as a source of
symmetry information in preference to the above space-group names.
They are only intended as comments.
;
_shelx_estimated_absorpt_t_min 0.949
_shelx_estimated_absorpt_t_max 0.981
_iucr_geom_hbonds_special_details
;
Cg1, Cg2 and Cg3 are the centroids of the C1...C4,C9,C10, C5...C10 and 
C11...C16 rings respectively.
;
_shelxl_version_number 2013-4

loop_
_space_group_symop_operation_xyz
'x, y, z'
'-x, -y, -z'

loop_
_atom_site_label
_atom_site_type_symbol
_atom_site_fract_x
_atom_site_fract_y
_atom_site_fract_z
_atom_site_U_iso_or_equiv
_atom_site_adp_type
_atom_site_occupancy
_atom_site_site_symmetry_order
_atom_site_calc_flag
_atom_site_refinement_flags_posn
_atom_site_refinement_flags_adp
C1 C 0.99517(17) 0.33004(12) -0.14041(6) 0.01122(18) Uani 1 1 d . .
H1 H 1.1331 0.3838 -0.1224 0.013 Uiso 1 1 calc R U
C2 C 0.83365(17) 0.25680(13) -0.08227(6) 0.01117(18) Uani 1 1 d . .
C3 C 0.62814(18) 0.17481(13) -0.10901(6) 0.01270(19) Uani 1 1 d . .
H3 H 0.5160 0.1248 -0.0689 0.015 Uiso 1 1 calc R U
C4 C 0.59047(17) 0.16737(13) -0.19239(6) 0.01208(19) Uani 1 1 d . .
H4 H 0.4534 0.1110 -0.2094 0.015 Uiso 1 1 calc R U
C5 C 0.71976(18) 0.23534(13) -0.33995(6) 0.01345(19) Uani 1 1 d . .
H5 H 0.5846 0.1785 -0.3581 0.016 Uiso 1 1 calc R U
C6 C 0.8805(2) 0.30957(14) -0.39752(6) 0.0157(2) Uani 1 1 d . .
H6 H 0.8573 0.3027 -0.4553 0.019 Uiso 1 1 calc R U
C7 C 1.08158(19) 0.39666(14) -0.37124(6) 0.0153(2) Uani 1 1 d . .
H7 H 1.1904 0.4500 -0.4115 0.018 Uiso 1 1 calc R U
C8 C 1.11989(18) 0.40433(13) -0.28775(6) 0.01326(19) Uani 1 1 d . .
H8 H 1.2556 0.4623 -0.2708 0.016 Uiso 1 1 calc R U
C9 C 0.95856(17) 0.32640(12) -0.22680(6) 0.01058(18) Uani 1 1 d . .
C10 C 0.75338(17) 0.24264(12) -0.25316(5) 0.01084(18) Uani 1 1 d . .
C21 C 0.88392(18) 0.26113(13) 0.00822(6) 0.01228(19) Uani 1 1 d . .
O1 O 1.09226(13) 0.26469(11) 0.03225(4) 0.01734(17) Uani 1 1 d . .
N1 N 0.68219(15) 0.26007(12) 0.06041(5) 0.01280(17) Uani 1 1 d D .
H1N H 0.539(2) 0.275(2) 0.0368(9) 0.030(4) Uiso 1 1 d D .
C11 C 0.67198(17) 0.24217(12) 0.14872(5) 0.01042(18) Uani 1 1 d . .
C12 C 0.85923(18) 0.15541(13) 0.19448(6) 0.01185(18) Uani 1 1 d . .
H12 H 1.0076 0.1152 0.1671 0.014 Uiso 1 1 calc R U
C13 C 0.82621(17) 0.12870(13) 0.28029(6) 0.01201(18) Uani 1 1 d . .
H13 H 0.9526 0.0690 0.3114 0.014 Uiso 1 1 calc R U
C14 C 0.61059(18) 0.18809(12) 0.32136(5) 0.01130(18) Uani 1 1 d . .
O14 O 0.59730(14) 0.15247(10) 0.40633(4) 0.01578(17) Uani 1 1 d . .
C141 C 0.3743(2) 0.20544(15) 0.44894(6) 0.0198(2) Uani 1 1 d . .
H14A H 0.3453 0.3358 0.4422 0.030 Uiso 1 1 calc R U
H14B H 0.3834 0.1692 0.5083 0.030 Uiso 1 1 calc R U
H14C H 0.2407 0.1478 0.4257 0.030 Uiso 1 1 calc R U
C15 C 0.42567(18) 0.27657(13) 0.27618(6) 0.01188(18) Uani 1 1 d . .
H15 H 0.2787 0.3188 0.3038 0.014 Uiso 1 1 calc R U
C16 C 0.45803(17) 0.30284(13) 0.18992(6) 0.01156(18) Uani 1 1 d . .
H16 H 0.3318 0.3631 0.1589 0.014 Uiso 1 1 calc R U

loop_
_atom_site_aniso_label
_atom_site_aniso_U_11
_atom_site_aniso_U_22
_atom_site_aniso_U_33
_atom_site_aniso_U_23
_atom_site_aniso_U_13
_atom_site_aniso_U_12
C1 0.0094(4) 0.0130(4) 0.0111(4) -0.0008(3) -0.0012(3) 0.0007(3)
C2 0.0113(4) 0.0128(4) 0.0092(4) -0.0003(3) -0.0012(3) 0.0005(3)
C3 0.0115(4) 0.0142(4) 0.0123(4) 0.0005(3) 0.0000(3) -0.0012(3)
C4 0.0102(4) 0.0138(4) 0.0124(4) -0.0008(3) -0.0016(3) -0.0010(3)
C5 0.0136(4) 0.0150(4) 0.0116(4) -0.0015(3) -0.0024(3) 0.0021(3)
C6 0.0184(5) 0.0186(5) 0.0095(4) -0.0004(3) -0.0013(3) 0.0032(4)
C7 0.0151(5) 0.0179(4) 0.0118(4) 0.0019(3) 0.0024(3) 0.0012(4)
C8 0.0119(4) 0.0141(4) 0.0132(4) 0.0008(3) 0.0013(3) 0.0005(3)
C9 0.0091(4) 0.0114(4) 0.0108(4) 0.0000(3) 0.0004(3) 0.0013(3)
C10 0.0107(4) 0.0110(4) 0.0104(4) 0.0000(3) -0.0011(3) 0.0020(3)
C21 0.0117(4) 0.0142(4) 0.0108(4) -0.0003(3) 0.0000(3) -0.0005(3)
O1 0.0120(3) 0.0275(4) 0.0129(3) 0.0001(3) -0.0019(3) -0.0034(3)
N1 0.0106(4) 0.0193(4) 0.0083(3) -0.0002(3) -0.0004(3) 0.0003(3)
C11 0.0104(4) 0.0127(4) 0.0081(4) -0.0002(3) -0.0001(3) -0.0014(3)
C12 0.0099(4) 0.0143(4) 0.0112(4) -0.0003(3) -0.0002(3) 0.0002(3)
C13 0.0101(4) 0.0141(4) 0.0116(4) 0.0005(3) -0.0023(3) 0.0009(3)
C14 0.0129(4) 0.0123(4) 0.0085(4) 0.0003(3) -0.0005(3) -0.0010(3)
O14 0.0158(4) 0.0226(4) 0.0080(3) 0.0016(3) 0.0005(2) 0.0029(3)
C141 0.0210(5) 0.0249(5) 0.0119(4) -0.0003(4) 0.0035(4) 0.0058(4)
C15 0.0097(4) 0.0146(4) 0.0110(4) -0.0007(3) 0.0003(3) 0.0005(3)
C16 0.0096(4) 0.0140(4) 0.0109(4) 0.0004(3) -0.0019(3) 0.0008(3)

loop_
_atom_type_symbol
_atom_type_description
_atom_type_scat_dispersion_real
_atom_type_scat_dispersion_imag
_atom_type_scat_source
C C 0.0033 0.0016 'International Tables Vol C Tables 4.2.6.8 and 6.1.1.4'
H H 0.0000 0.0000 'International Tables Vol C Tables 4.2.6.8 and 6.1.1.4'
N N 0.0061 0.0033 'International Tables Vol C Tables 4.2.6.8 and 6.1.1.4'
O O 0.0106 0.0060 'International Tables Vol C Tables 4.2.6.8 and 6.1.1.4'

loop_
_geom_angle_atom_site_label_1
_geom_angle_atom_site_label_2
_geom_angle_atom_site_label_3
_geom_angle
C2 C1 C9 120.90(8)
C2 C1 H1 119.5
C9 C1 H1 119.5
C1 C2 C3 119.69(8)
C1 C2 C21 118.66(8)
C3 C2 C21 121.63(8)
C4 C3 C2 120.51(9)
C4 C3 H3 119.7
C2 C3 H3 119.7
C3 C4 C10 120.73(8)
C3 C4 H4 119.6
C10 C4 H4 119.6
C6 C5 C10 120.61(9)
C6 C5 H5 119.7
C10 C5 H5 119.7
C5 C6 C7 120.29(9)
C5 C6 H6 119.9
C7 C6 H6 119.9
C8 C7 C6 120.36(9)
C8 C7 H7 119.8
C6 C7 H7 119.8
C7 C8 C9 120.58(9)
C7 C8 H8 119.7
C9 C8 H8 119.7
C1 C9 C8 121.86(8)
C1 C9 C10 119.09(8)
C8 C9 C10 119.05(8)
C4 C10 C5 121.86(8)
C4 C10 C9 119.06(8)
C5 C10 C9 119.08(9)
O1 C21 N1 123.61(9)
O1 C21 C2 121.92(9)
N1 C21 C2 114.47(8)
C21 N1 C11 127.69(8)
C21 N1 H1N 116.7(10)
C11 N1 H1N 115.6(10)
C16 C11 C12 119.54(8)
C16 C11 N1 117.41(8)
C12 C11 N1 122.89(8)
C13 C12 C11 119.41(9)
C13 C12 H12 120.3
C11 C12 H12 120.3
C12 C13 C14 120.93(9)
C12 C13 H13 119.5
C14 C13 H13 119.5
O14 C14 C15 124.40(9)
O14 C14 C13 115.83(8)
C15 C14 C13 119.76(8)
C14 O14 C141 116.64(8)
O14 C141 H14A 109.5
O14 C141 H14B 109.5
H14A C141 H14B 109.5
O14 C141 H14C 109.5
H14A C141 H14C 109.5
H14B C141 H14C 109.5
C14 C15 C16 119.40(9)
C14 C15 H15 120.3
C16 C15 H15 120.3
C11 C16 C15 120.95(9)
C11 C16 H16 119.5
C15 C16 H16 119.5

loop_
_geom_bond_atom_site_label_1
_geom_bond_atom_site_label_2
_geom_bond_distance
C1 C2 1.3758(13)
C1 C9 1.4175(12)
C1 H1 0.9500
C2 C3 1.4221(13)
C2 C21 1.4991(12)
C3 C4 1.3735(12)
C3 H3 0.9500
C4 C10 1.4135(13)
C4 H4 0.9500
C5 C6 1.3705(14)
C5 C10 1.4234(12)
C5 H5 0.9500
C6 C7 1.4185(14)
C6 H6 0.9500
C7 C8 1.3762(13)
C7 H7 0.9500
C8 C9 1.4180(13)
C8 H8 0.9500
C9 C10 1.4250(13)
C21 O1 1.2331(12)
C21 N1 1.3610(12)
N1 C11 1.4187(11)
N1 H1N 0.891(13)
C11 C16 1.3881(13)
C11 C12 1.4001(13)
C12 C13 1.3888(12)
C12 H12 0.9500
C13 C14 1.3918(13)
C13 H13 0.9500
C14 O14 1.3773(11)
C14 C15 1.3907(14)
O14 C141 1.4231(13)
C141 H14A 0.9800
C141 H14B 0.9800
C141 H14C 0.9800
C15 C16 1.3953(12)
C15 H15 0.9500
C16 H16 0.9500

loop_
_geom_hbond_atom_site_label_D
_geom_hbond_atom_site_label_H
_geom_hbond_atom_site_label_A
_geom_hbond_distance_DH
_geom_hbond_distance_HA
_geom_hbond_distance_DA
_geom_hbond_angle_DHA
_geom_hbond_site_symmetry_A
N1 H1N O1 0.891(13) 2.476(14) 3.3053(11) 155.1(13) 1_455
C16 H16 O1 0.95 2.65 3.3567(12) 132 1_455
C141 H14B O14 0.98 2.70 3.4470(14) 133 2_656
C4 H4 Cg3 0.95 2.60 3.3446(11) 135 2_655
C8 H8 Cg3 0.95 2.62 3.3865(11) 138 2_765
C12 H12 Cg1 0.95 2.88 3.5199(11) 126 2_755
C13 H13 Cg2 0.95 2.95 3.5714(11) 124 2_755
C15 H15 Cg2 0.95 2.87 3.5330(11) 128 2_665
C16 H16 Cg1 0.95 2.95 3.5484(11) 122 2_665
